data_8101758
loop_
_publ_author_name
'E. Horn'
'A. Horiuchi'
'M. Yamanaka'
'M. Murakami'
'C. A. Horiuchi'

_publ_section_title
;
Crystal structure of cis-dichlorobis(5-methyl-isoxazole)platinum(II), 
PtCl~2~(C~4~H~5~NO)~2~
;
_journal_issue 2
_journal_name_full 'Zeitschrift f\"ur Kristallographie - New Crystal Structures'
_journal_page_first 239
_journal_page_last 240
_journal_volume 220
_journal_year 2005
_chemical_formula_moiety PtCl~2~(C~4~H~5~NO)~2~
_chemical_formula_sum 'C8 H10 Cl2 N2 O2 Pt'
_chemical_formula_weight 432.18
_chemical_name_systematic ' cis-dichlorobis(5-methylisoxazole)platinum(II)'
_space_group_IT_number 56
_symmetry_cell_setting orthorhombic
_symmetry_Int_Tables_number 56
_symmetry_space_group_name_Hall '-P 2ab 2ac'
_symmetry_space_group_name_H-M 'P c c n'
_cell_angle_alpha 90
_cell_angle_beta 90
_cell_angle_gamma 90
_cell_formula_units_Z 8
_cell_length_a 8.1012(9)
_cell_length_b 21.113(2)
_cell_length_c 14.014(2)
_cell_measurement_temperature 273.2
_cell_volume 2397.0(5)
_computing_cell_refinement 'Bruker Software, SAINT-plus'
_computing_data_collection 'Bruker AXS Smart Apex CCD Diffractometer'
_computing_data_reduction 'Bruker Software, SAINT-plus'
_computing_molecular_graphics ORTEP
_computing_publication_material 'teXsan Ver. 1.11'
_computing_structure_refinement SHELXL-97
_computing_structure_solution SIR92
_diffrn_measured_fraction_theta_full 1.3346
_diffrn_measured_fraction_theta_max 1.3346
_diffrn_measurement_device_type 'Bruker SMART APEX CCD'
_diffrn_radiation_type 'Mo K\a'
_diffrn_radiation_wavelength 0.7107
_diffrn_reflns_av_R_equivalents 0.057
_diffrn_reflns_limit_h_max 10
_diffrn_reflns_limit_h_min -10
_diffrn_reflns_limit_k_max 26
_diffrn_reflns_limit_k_min -26
_diffrn_reflns_limit_l_max 18
_diffrn_reflns_limit_l_min -10
_diffrn_reflns_number 14768
_diffrn_reflns_theta_full 28.29
_diffrn_reflns_theta_max 28.29
_exptl_absorpt_coefficient_mu 12.088
_exptl_absorpt_correction_type 'SADABS [2]'
_exptl_crystal_colour yellow'
_exptl_crystal_density_diffrn 2.395
_exptl_crystal_density_method 'not measured'
_exptl_crystal_description prismatic'
_exptl_crystal_size_max 0.150
_exptl_crystal_size_mid 0.150
_exptl_crystal_size_min 0.200
_refine_diff_density_max 1.72
_refine_diff_density_min -1.82
_refine_ls_extinction_method none
_refine_ls_goodness_of_fit_ref 0.079
_refine_ls_hydrogen_treatment noref
_refine_ls_number_parameters 136
_refine_ls_number_reflns 1929
_refine_ls_R_factor_gt 0.0353
_refine_ls_shift/su_max 0.0038
_refine_ls_structure_factor_coef F
_refine_ls_weighting_scheme unit
_refine_ls_wR_factor_ref 0.0402
_reflns_number_gt 1929
_reflns_number_total 3978
_reflns_threshold_expression >2sigma(I)
_cod_data_source_file 1267-1504.cff
_cod_data_source_block A_TEXRAY.INF_file_is_not_p
_cod_original_sg_symbol_H-M Pccn
_cod_database_code 8101758

loop_
_symmetry_equiv_pos_as_xyz
x,y,z
1/2-x,1/2-y,z
1/2+x,-y,1/2-z
-x,1/2+y,1/2-z
-x,-y,-z
1/2+x,1/2+y,-z
1/2-x,y,1/2+z
x,1/2-y,1/2+z

loop_
_atom_site_label
_atom_site_type_symbol
_atom_site_fract_x
_atom_site_fract_y
_atom_site_fract_z
_atom_site_U_iso_or_equiv
_atom_site_adp_type
_atom_site_occupancy
_atom_site_symmetry_multiplicity
_atom_site_Wyckoff_symbol
_atom_site_calc_flag
_atom_site_refinement_flags
_atom_site_disorder_assembly
_atom_site_disorder_group
Pt(1) Pt 0.07308(5) 0.11575(2) 0.02185(3) 0.03835(10) Uani 1 8 e d . . .
Cl(1) Cl -0.1493(4) 0.1639(2) -0.0471(2) 0.0604(10) Uani 1 8 e d . . .
Cl(2) Cl 0.1059(4) 0.0537(2) -0.1103(2) 0.0603(10) Uani 1 8 e d . . .
O(1) O 0.078(1) 0.1501(3) 0.2251(5) 0.044(2) Uani 1 8 e d . . .
O(2) O 0.3973(9) 0.1057(3) 0.1147(5) 0.044(2) Uani 1 8 e d . . .
N(1) N 0.047(1) 0.1728(5) 0.1349(7) 0.050(3) Uani 1 8 e d . . .
N(2) N 0.263(1) 0.0706(4) 0.0821(6) 0.041(2) Uani 1 8 e d . . .
C(1) C 0.051(2) 0.1978(6) 0.2864(8) 0.049(3) Uani 1 8 e d . . .
C(2) C 0.007(3) 0.2489(8) 0.2412(9) 0.096(6) Uani 1 8 e d . . .
C(3) C 0.005(3) 0.2321(7) 0.146(1) 0.095(6) Uani 1 8 e d . . .
C(4) C 0.077(2) 0.1833(7) 0.3872(9) 0.063(4) Uani 1 8 e d . . .
C(5) C 0.513(1) 0.0646(6) 0.1470(8) 0.043(3) Uani 1 8 e d . . .
C(6) C 0.456(2) 0.0051(6) 0.135(1) 0.056(4) Uani 1 8 e d . . .
C(7) C 0.300(2) 0.0119(6) 0.0935(10) 0.053(4) Uani 1 8 e d . . .
C(8) C 0.667(1) 0.0914(6) 0.1849(9) 0.054(4) Uani 1 8 e d . . .
H(1) H -0.0231 0.2944 0.2716 0.1155 Uiso 1 8 e calc . . .
H(2) H -0.0266 0.2637 0.0882 0.1149 Uiso 1 8 e calc . . .
H(3) H 0.0028 0.1495 0.4064 0.0758 Uiso 1 8 e calc . . .
H(4) H 0.1900 0.1701 0.3970 0.0758 Uiso 1 8 e calc . . .
H(5) H 0.0545 0.2207 0.4251 0.0758 Uiso 1 8 e calc . . .
H(6) H 0.5170 -0.0385 0.1546 0.0675 Uiso 1 8 e calc . . .
H(7) H 0.2212 -0.0270 0.0734 0.0637 Uiso 1 8 e calc . . .
H(8) H 0.7386 0.0573 0.2059 0.0647 Uiso 1 8 e calc . . .
H(9) H 0.7219 0.1156 0.1354 0.0647 Uiso 1 8 e calc . . .
H(10) H 0.6422 0.1188 0.2384 0.0647 Uiso 1 8 e calc . . .

loop_
_atom_site_aniso_label
_atom_site_aniso_U_11
_atom_site_aniso_U_22
_atom_site_aniso_U_33
_atom_site_aniso_U_12
_atom_site_aniso_U_13
_atom_site_aniso_U_23
Pt(1) 0.0355(2) 0.0442(2) 0.0354(2) -0.0004(2) 0.0025(2) 0.0002(2)
Cl(1) 0.053(2) 0.071(2) 0.057(2) 0.011(2) -0.007(2) 0.014(2)
Cl(2) 0.052(2) 0.079(2) 0.051(2) 0.002(2) -0.005(1) -0.024(2)
O(1) 0.049(4) 0.044(4) 0.038(4) 0.009(4) -0.003(4) 0.001(3)
O(2) 0.043(4) 0.045(4) 0.045(4) 0.000(4) -0.007(4) -0.005(4)
N(1) 0.060(7) 0.050(5) 0.040(5) 0.009(5) 0.006(5) 0.003(4)
N(2) 0.038(5) 0.046(5) 0.040(5) -0.004(4) -0.004(4) -0.007(4)
C(1) 0.050(7) 0.058(7) 0.038(6) 0.009(6) 0.005(6) -0.008(5)
C(2) 0.20(2) 0.055(7) 0.037(6) 0.05(1) -0.002(10) -0.007(7)
C(3) 0.18(2) 0.055(9) 0.052(8) 0.04(1) 0.01(1) 0.010(7)
C(4) 0.072(9) 0.075(9) 0.042(7) 0.019(8) -0.008(7) -0.001(6)
C(5) 0.042(6) 0.057(7) 0.029(5) 0.004(5) 0.004(5) -0.001(5)
C(6) 0.053(8) 0.048(7) 0.068(9) 0.011(6) -0.004(7) -0.002(6)
C(7) 0.047(7) 0.044(6) 0.067(9) -0.003(6) -0.010(6) -0.004(6)
C(8) 0.039(6) 0.065(8) 0.058(7) 0.002(6) -0.005(6) -0.002(7)

loop_
_atom_type_symbol
_atom_type_description
_atom_type_scat_dispersion_real
_atom_type_scat_dispersion_imag
_atom_type_scat_source
C C 0.003 0.002
;International Tables for Crystallography
(1992, Vol. C, Tables 4.2.6.8 and 6.1.1.1)
;
H H 0.000 0.000
;International Tables for Crystallography
(1992, Vol. C, Table 6.1.1.2)
;
Cl Cl 0.148 0.159
;International Tables for Crystallography
(1992, Vol. C, Tables 4.2.6.8 and 6.1.1.1)
;
N N 0.006 0.003
;International Tables for Crystallography
(1992, Vol. C, Tables 4.2.6.8 and 6.1.1.1)
;
O O 0.011 0.006
;International Tables for Crystallography
(1992, Vol. C, Tables 4.2.6.8 and 6.1.1.1)
;
Pt Pt -1.703 8.390
;International Tables for Crystallography
(1992, Vol. C, Tables 4.2.6.8 and 6.1.1.1)
;

loop_
_geom_angle_atom_site_label_1
_geom_angle_atom_site_label_2
_geom_angle_atom_site_label_3
_geom_angle
_geom_angle_site_symmetry_1
_geom_angle_site_symmetry_2
_geom_angle_site_symmetry_3
_geom_angle_publ_flag
Cl(1) Pt(1) Cl(2) 90.2(1) . . . yes
Cl(1) Pt(1) N(1) 89.1(3) . . . yes
Cl(1) Pt(1) N(2) 177.8(3) . . . yes
Cl(2) Pt(1) N(1) 177.9(3) . . . yes
Cl(2) Pt(1) N(2) 88.8(3) . . . yes
N(1) Pt(1) N(2) 91.9(4) . . . yes
N(1) O(1) C(1) 107.4(8) . . . yes
N(2) O(2) C(5) 108.0(8) . . . yes
Pt(1) N(1) O(1) 120.0(7) . . . yes
Pt(1) N(1) C(3) 134.2(9) . . . yes
O(1) N(1) C(3) 105.8(10) . . . yes
Pt(1) N(2) O(2) 119.1(6) . . . yes
Pt(1) N(2) C(7) 133.9(8) . . . yes
O(2) N(2) C(7) 106.8(9) . . . yes
O(1) C(1) C(2) 110(1) . . . yes
O(1) C(1) C(4) 116(1) . . . yes
C(2) C(1) C(4) 133(1) . . . yes
C(1) C(2) C(3) 105(1) . . . yes
N(1) C(3) C(2) 110(1) . . . yes
O(2) C(5) C(6) 108(1) . . . yes
O(2) C(5) C(8) 117(1) . . . yes
C(6) C(5) C(8) 133(1) . . . yes
C(5) C(6) C(7) 105(1) . . . yes
N(2) C(7) C(6) 111(1) . . . yes

loop_
_geom_bond_atom_site_label_1
_geom_bond_atom_site_label_2
_geom_bond_distance
_geom_bond_site_symmetry_1
_geom_bond_site_symmetry_2
_geom_bond_publ_flag
Pt(1) Cl(1) 2.285(3) . . yes
Pt(1) Cl(2) 2.287(3) . . yes
Pt(1) N(1) 2.003(10) . . yes
Pt(1) N(2) 1.999(9) . . yes
O(1) N(1) 1.38(1) . . yes
O(1) C(1) 1.34(1) . . yes
O(2) N(2) 1.40(1) . . yes
O(2) C(5) 1.36(1) . . yes
N(1) C(3) 1.31(2) . . yes
N(2) C(7) 1.29(1) . . yes
C(1) C(2) 1.30(2) . . yes
C(1) C(4) 1.46(2) . . yes
C(2) C(3) 1.38(2) . . yes
C(5) C(6) 1.35(2) . . yes
C(5) C(8) 1.47(2) . . yes
C(6) C(7) 1.40(2) . . yes

loop_
_geom_contact_atom_site_label_1
_geom_contact_atom_site_label_2
_geom_contact_distance
_geom_contact_site_symmetry_1
_geom_contact_site_symmetry_2
_geom_contact_publ_flag
Cl(2) C(5) 3.55(1) . 7_554 ?
Cl(2) C(7) 3.58(1) . 5_555 ?
O(1) C(8) 3.60(1) . 1_455 ?
O(2) C(3) 3.55(2) . 2_555 ?
O(2) C(4) 3.59(1) . 7_554 ?
N(1) C(8) 3.60(2) . 1_455 ?
